data_7122539
loop_
_publ_author_name
'Du, Juan'
'Jiang, Yang-Jie'
'Suo, Jia-Jia'
'Wu, Wen-Qiong'
'Liu, Xiu-Yan'
'Chen, Di'
'Ding, Chang-Hua'
'Wei, Yin'
'Hou, Xue-Long'

_publ_section_title
;
 Trisubstituted alkenes with a single activator as dipolarophiles in a
 highly diastereo- and enantioselective [3+2] cycloaddition with vinyl
 epoxides under Pd-catalysis.
;
_journal_issue 93
_journal_name_full 'Chemical communications (Cambridge, England)'
_journal_page_first 13143
_journal_page_last 13146
_journal_paper_doi 10.1039/c8cc07996j
_journal_volume 54
_journal_year 2018
_chemical_absolute_configuration ad
_chemical_formula_sum 'C17 H23.4 Br N O2'
_chemical_formula_weight 353.68
_space_group_crystal_system orthorhombic
_space_group_IT_number 19
_space_group_name_Hall 'P 2ac 2ab'
_space_group_name_H-M_alt 'P 21 21 21'
_symmetry_space_group_name_Hall 'P 2ac 2ab'
_symmetry_space_group_name_H-M 'P 21 21 21'
_atom_sites_solution_hydrogens geom
_audit_creation_method SHELXL-2013
_audit_update_record
;
2018-09-30 deposited with the CCDC.
2018-10-30 downloaded from the CCDC.
;
_cell_angle_alpha 90
_cell_angle_beta 90
_cell_angle_gamma 90
_cell_formula_units_Z 20
_cell_length_a 10.2614(10)
_cell_length_b 21.747(2)
_cell_length_c 40.341(4)
_cell_measurement_reflns_used 3971
_cell_measurement_temperature 293(2)
_cell_measurement_theta_max 39.757
_cell_measurement_theta_min 4.389
_cell_volume 9002.3(15)
_computing_cell_refinement 'Bruker SMART'
_computing_data_collection 'Bruker SMART'
_computing_data_reduction 'Bruker SHELXTL'
_computing_molecular_graphics 'Bruker SHELXTL'
_computing_publication_material 'Bruker SHELXTL'
_computing_structure_refinement 'SHELXL-2013 (Sheldrick, 2013)'
_computing_structure_solution 'Bruker SHELXTL'
_diffrn_ambient_temperature 293(2)
_diffrn_measured_fraction_theta_full 0.974
_diffrn_measured_fraction_theta_max 1.000
_diffrn_measurement_device_type 'CCD area detector'
_diffrn_measurement_method 'phi and omega scans'
_diffrn_radiation_type MoK\a
_diffrn_radiation_wavelength 0.71073
_diffrn_reflns_av_R_equivalents 0.1163
_diffrn_reflns_av_unetI/netI 0.1602
_diffrn_reflns_Laue_measured_fraction_full 0.974
_diffrn_reflns_Laue_measured_fraction_max 1.000
_diffrn_reflns_limit_h_max 9
_diffrn_reflns_limit_h_min -12
_diffrn_reflns_limit_k_max 25
_diffrn_reflns_limit_k_min -23
_diffrn_reflns_limit_l_max 46
_diffrn_reflns_limit_l_min -47
_diffrn_reflns_number 50143
_diffrn_reflns_point_group_measured_fraction_full 0.974
_diffrn_reflns_point_group_measured_fraction_max 1.000
_diffrn_reflns_theta_full 25.242
_diffrn_reflns_theta_max 24.999
_diffrn_reflns_theta_min 1.781
_exptl_absorpt_coefficient_mu 2.287
_exptl_absorpt_correction_T_max 0.7456
_exptl_absorpt_correction_T_min 0.5713
_exptl_absorpt_correction_type multi-scan
_exptl_absorpt_process_details sadabs
_exptl_crystal_colour colorless
_exptl_crystal_density_diffrn 1.305
_exptl_crystal_description prismatic
_exptl_crystal_F_000 3668
_exptl_crystal_size_max 0.180
_exptl_crystal_size_mid 0.150
_exptl_crystal_size_min 0.080
_refine_diff_density_max 0.360
_refine_diff_density_min -0.404
_refine_diff_density_rms 0.049
_refine_ls_abs_structure_details
; 
 Flack x determined using 2040 quotients [(I+)-(I-)]/[(I+)+(I-)] 
 (Parsons and Flack (2004), Acta Cryst. A60, s61). 
;
_refine_ls_abs_structure_Flack 0.010(7)
_refine_ls_extinction_method none
_refine_ls_goodness_of_fit_ref 0.939
_refine_ls_hydrogen_treatment constr
_refine_ls_matrix_type full
_refine_ls_number_parameters 964
_refine_ls_number_reflns 15865
_refine_ls_number_restraints 0
_refine_ls_restrained_S_all 0.939
_refine_ls_R_factor_all 0.1936
_refine_ls_R_factor_gt 0.0558
_refine_ls_shift/su_max 0.003
_refine_ls_shift/su_mean 0.000
_refine_ls_structure_factor_coef Fsqd
_refine_ls_weighting_details 'w=1/[\s^2^(Fo^2^)+(0.0540P)^2^] where P=(Fo^2^+2Fc^2^)/3'
_refine_ls_weighting_scheme calc
_refine_ls_wR_factor_gt 0.1170
_refine_ls_wR_factor_ref 0.1641
_reflns_Friedel_coverage 0.813
_reflns_Friedel_fraction_full 0.973
_reflns_Friedel_fraction_max 1.000
_reflns_number_gt 6133
_reflns_number_total 15865
_reflns_threshold_expression 'I > 2\s(I)'
_cod_data_source_file c8cc07996j2.cif
_cod_data_source_block cd17129
_cod_depositor_comments 'Adding full bibliography for 7122537--7122539.cif.'
_cod_original_cell_volume 9002.2(15)
_cod_original_formula_sum 'C17 H23.40 Br N O2'
_cod_database_code 7122539
_shelx_space_group_comment
; 
The symmetry employed for this shelxl refinement is uniquely defined 
by the following loop, which should always be used as a source of 
symmetry information in preference to the above space-group names. 
They are only intended as comments. 
;
_shelx_estimated_absorpt_t_min 0.684
_shelx_estimated_absorpt_t_max 0.838
_shelxl_version_number 2013-4

loop_
_space_group_symop_operation_xyz
'x, y, z'
'-x+1/2, -y, z+1/2'
'-x, y+1/2, -z+1/2'
'x+1/2, -y+1/2, -z'

loop_
_atom_site_label
_atom_site_type_symbol
_atom_site_fract_x
_atom_site_fract_y
_atom_site_fract_z
_atom_site_U_iso_or_equiv
_atom_site_adp_type
_atom_site_occupancy
_atom_site_site_symmetry_order
_atom_site_calc_flag
_atom_site_refinement_flags_posn
_atom_site_refinement_flags_adp
Br1 Br 0.4749(2) 0.76533(6) 1.01083(4) 0.1313(7) Uani 1 1 d . .
Br2 Br 1.49117(14) 0.92598(10) 0.24689(3) 0.1385(7) Uani 1 1 d . .
Br3 Br -0.45263(15) 0.93461(8) 0.03643(4) 0.1224(6) Uani 1 1 d . .
Br4 Br 0.7630(2) 1.10709(7) 0.17994(5) 0.1595(9) Uani 1 1 d . .
Br5 Br 0.1643(3) -0.28169(7) 0.37913(6) 0.1809(10) Uani 1 1 d . .
N1 N 0.5481(10) 0.4541(4) 0.9916(2) 0.081(3) Uani 1 1 d . .
H1 H 0.5305 0.4663 1.0113 0.098 Uiso 1 1 calc R U
N2 N 0.9112(9) 0.9196(4) 0.32885(19) 0.061(2) Uani 1 1 d . .
H2A H 0.9239 0.8900 0.3151 0.073 Uiso 1 1 calc R U
N3 N 0.1165(9) 0.9436(4) 0.1236(2) 0.066(2) Uani 1 1 d . .
H3D H 0.1082 0.9695 0.1076 0.080 Uiso 1 1 calc R U
N4 N 0.9093(9) 0.8079(4) 0.2086(2) 0.070(3) Uani 1 1 d . .
H4A H 0.8969 0.8207 0.1887 0.084 Uiso 1 1 calc R U
N5 N 0.1848(9) 0.0269(4) 0.41422(18) 0.057(2) Uani 1 1 d . .
H5D H 0.1195 0.0163 0.4022 0.069 Uiso 1 1 calc R U
O1 O 0.5652(18) 0.2971(4) 1.0164(2) 0.161(6) Uani 1 1 d . .
O2 O 0.6044(8) 0.4866(3) 0.94077(19) 0.080(2) Uani 1 1 d . .
O3 O 0.5617(8) 0.9085(4) 0.33462(17) 0.081(2) Uani 1 1 d . .
O4 O 1.0064(8) 0.9980(3) 0.35632(18) 0.075(2) Uani 1 1 d . .
O5 O 0.4531(11) 0.9774(5) 0.1391(2) 0.115(3) Uani 1 1 d . .
O6 O 0.0224(8) 0.8619(4) 0.14848(17) 0.081(2) Uani 1 1 d . .
O7 O 0.932(2) 0.6712(6) 0.2555(4) 0.187(6) Uani 1 1 d . .
O8 O 0.9205(7) 0.8427(3) 0.26166(18) 0.067(2) Uani 1 1 d . .
O9 O 0.1334(9) 0.1910(3) 0.4097(2) 0.083(2) Uani 1 1 d . .
O10 O 0.3738(9) -0.0059(3) 0.43672(18) 0.075(2) Uani 1 1 d . .
C1 C 0.5534(16) 0.3876(5) 0.9862(3) 0.088(4) Uani 1 1 d . .
C2 C 0.505(2) 0.3550(6) 1.0179(3) 0.104(5) Uani 1 1 d . .
H2 H 0.5433 0.3769 1.0368 0.125 Uiso 1 1 calc R U
C3 C 0.689(3) 0.3065(8) 1.0059(5) 0.207(13) Uani 1 1 d . .
H3A H 0.7206 0.2702 0.9944 0.249 Uiso 1 1 calc R U
H3B H 0.7456 0.3137 1.0248 0.249 Uiso 1 1 calc R U
C4 C 0.695(2) 0.3633(6) 0.9820(3) 0.115(6) Uani 1 1 d . .
H4 H 0.7061 0.3485 0.9592 0.138 Uiso 1 1 calc R U
C5 C 0.805(2) 0.4061(7) 0.9901(4) 0.128(6) Uani 1 1 d . .
H5A H 0.7946 0.4202 1.0127 0.153 Uiso 1 1 calc R U
H5B H 0.7992 0.4417 0.9757 0.153 Uiso 1 1 calc R U
C6 C 0.942(2) 0.3787(10) 0.9865(5) 0.198(10) Uani 1 1 d . .
H6A H 0.9521 0.3623 0.9646 0.296 Uiso 1 1 calc R U
H6B H 0.9529 0.3464 1.0025 0.296 Uiso 1 1 calc R U
H6C H 1.0056 0.4102 0.9903 0.296 Uiso 1 1 calc R U
C7 C 0.4687(18) 0.3702(6) 0.9557(3) 0.130(6) Uani 1 1 d . .
H7A H 0.3799 0.3820 0.9596 0.195 Uiso 1 1 calc R U
H7B H 0.4731 0.3266 0.9521 0.195 Uiso 1 1 calc R U
H7C H 0.5008 0.3913 0.9364 0.195 Uiso 1 1 calc R U
C8 C 0.358(2) 0.3473(7) 1.0249(3) 0.125(6) Uani 1 1 d . .
H8 H 0.3184 0.3257 1.0061 0.150 Uiso 1 1 calc R U
C9 C 0.346(2) 0.3058(6) 1.0556(3) 0.171(9) Uani 1 1 d . .
H9A H 0.3881 0.2672 1.0513 0.257 Uiso 1 1 calc R U
H9B H 0.2554 0.2987 1.0604 0.257 Uiso 1 1 calc R U
H9C H 0.3865 0.3255 1.0742 0.257 Uiso 1 1 calc R U
C10 C 0.2929(16) 0.4082(8) 1.0281(4) 0.138(6) Uani 1 1 d . .
H10A H 0.2015 0.4024 1.0321 0.207 Uiso 1 1 calc R U
H10B H 0.3048 0.4312 1.0080 0.207 Uiso 1 1 calc R U
H10C H 0.3307 0.4304 1.0463 0.207 Uiso 1 1 calc R U
C11 C 0.5679(12) 0.4974(5) 0.9688(3) 0.070(3) Uani 1 1 d . .
C12 C 0.5379(11) 0.5613(5) 0.9794(2) 0.061(3) Uani 1 1 d . .
C13 C 0.4452(13) 0.5768(5) 1.0023(3) 0.081(3) Uani 1 1 d . .
H13 H 0.3944 0.5462 1.0120 0.097 Uiso 1 1 calc R U
C14 C 0.4265(14) 0.6378(6) 1.0112(3) 0.094(4) Uani 1 1 d . .
H14 H 0.3627 0.6477 1.0267 0.113 Uiso 1 1 calc R U
C15 C 0.5000(15) 0.6831(5) 0.9975(3) 0.076(3) Uani 1 1 d . .
C16 C 0.5896(14) 0.6692(6) 0.9749(3) 0.081(4) Uani 1 1 d . .
H16 H 0.6378 0.7004 0.9651 0.097 Uiso 1 1 calc R U
C17 C 0.6119(12) 0.6089(6) 0.9660(3) 0.076(3) Uani 1 1 d . .
H17 H 0.6772 0.5998 0.9508 0.092 Uiso 1 1 calc R U
C18 C 0.7806(11) 0.9265(5) 0.3436(2) 0.061(3) Uani 1 1 d . .
C19 C 0.6829(11) 0.8812(5) 0.3279(3) 0.061(3) Uani 1 1 d . .
H19 H 0.6963 0.8812 0.3038 0.074 Uiso 1 1 calc R U
C20 C 0.5750(13) 0.9735(5) 0.3387(3) 0.081(4) Uani 1 1 d . .
H20A H 0.5424 0.9858 0.3603 0.097 Uiso 1 1 calc R U
H20B H 0.5255 0.9950 0.3218 0.097 Uiso 1 1 calc R U
C21 C 0.7173(11) 0.9891(5) 0.3358(3) 0.067(3) Uani 1 1 d . .
H21 H 0.7411 1.0190 0.3529 0.081 Uiso 1 1 calc R U
C22 C 0.7534(12) 1.0142(5) 0.3018(3) 0.077(3) Uani 1 1 d . .
H22A H 0.7291 0.9842 0.2852 0.092 Uiso 1 1 calc R U
H22B H 0.8473 1.0192 0.3008 0.092 Uiso 1 1 calc R U
C23 C 0.6896(14) 1.0755(6) 0.2932(3) 0.120(5) Uani 1 1 d . .
H23A H 0.5977 1.0696 0.2901 0.179 Uiso 1 1 calc R U
H23B H 0.7273 1.0913 0.2731 0.179 Uiso 1 1 calc R U
H23C H 0.7038 1.1043 0.3109 0.179 Uiso 1 1 calc R U
C24 C 0.7867(11) 0.9181(5) 0.3813(2) 0.077(3) Uani 1 1 d . .
H24A H 0.8265 0.8793 0.3864 0.115 Uiso 1 1 calc R U
H24B H 0.7001 0.9191 0.3903 0.115 Uiso 1 1 calc R U
H24C H 0.8374 0.9507 0.3909 0.115 Uiso 1 1 calc R U
C25 C 0.6765(15) 0.8156(5) 0.3395(3) 0.082(4) Uani 1 1 d . .
H25 H 0.6528 0.8158 0.3630 0.099 Uiso 1 1 calc R U
C26 C 0.8078(15) 0.7818(5) 0.3359(3) 0.100(4) Uani 1 1 d . .
H26A H 0.8348 0.7826 0.3132 0.149 Uiso 1 1 calc R U
H26B H 0.7981 0.7400 0.3431 0.149 Uiso 1 1 calc R U
H26C H 0.8723 0.8019 0.3494 0.149 Uiso 1 1 calc R U
C27 C 0.5709(15) 0.7807(6) 0.3207(3) 0.110(5) Uani 1 1 d . .
H27A H 0.5946 0.7777 0.2977 0.164 Uiso 1 1 calc R U
H27B H 0.4896 0.8023 0.3226 0.164 Uiso 1 1 calc R U
H27C H 0.5619 0.7402 0.3298 0.164 Uiso 1 1 calc R U
C28 C 1.0120(13) 0.9575(6) 0.3358(3) 0.068(3) Uani 1 1 d . .
C29 C 1.1273(12) 0.9480(6) 0.3153(3) 0.063(3) Uani 1 1 d . .
C30 C 1.1913(14) 0.9984(6) 0.3027(3) 0.087(4) Uani 1 1 d . .
H30 H 1.1620 1.0377 0.3079 0.105 Uiso 1 1 calc R U
C31 C 1.3002(15) 0.9909(7) 0.2823(4) 0.095(4) Uani 1 1 d . .
H31 H 1.3433 1.0253 0.2741 0.114 Uiso 1 1 calc R U
C32 C 1.3431(12) 0.9345(10) 0.2745(3) 0.090(4) Uani 1 1 d . .
C33 C 1.2815(15) 0.8835(7) 0.2870(3) 0.094(4) Uani 1 1 d . .
H33 H 1.3133 0.8444 0.2823 0.112 Uiso 1 1 calc R U
C34 C 1.1712(12) 0.8906(6) 0.3067(3) 0.075(3) Uani 1 1 d . .
H34 H 1.1266 0.8560 0.3141 0.090 Uiso 1 1 calc R U
C35 C 0.2360(12) 0.9468(5) 0.1434(2) 0.067(3) Uani 1 1 d . .
C36 C 0.3253(15) 0.9961(6) 0.1289(3) 0.083(4) Uani 1 1 d . .
H36 H 0.3208 0.9936 0.1046 0.099 Uiso 1 1 calc R U
C37 C 0.4545(15) 0.9137(7) 0.1448(3) 0.103(4) Uani 1 1 d . .
H37A H 0.4848 0.9053 0.1671 0.124 Uiso 1 1 calc R U
H37B H 0.5136 0.8939 0.1293 0.124 Uiso 1 1 calc R U
C38 C 0.3209(12) 0.8887(6) 0.1404(3) 0.069(3) Uani 1 1 d . .
H38 H 0.3012 0.8615 0.1591 0.083 Uiso 1 1 calc R U
C39 C 0.3102(12) 0.8522(5) 0.1089(3) 0.078(3) Uani 1 1 d . .
H39A H 0.3377 0.8777 0.0904 0.094 Uiso 1 1 calc R U
H39B H 0.2196 0.8412 0.1053 0.094 Uiso 1 1 calc R U
C40 C 0.3935(13) 0.7930(6) 0.1095(3) 0.109(5) Uani 1 1 d . .
H40A H 0.4842 0.8037 0.1086 0.164 Uiso 1 1 calc R U
H40B H 0.3719 0.7679 0.0907 0.164 Uiso 1 1 calc R U
H40C H 0.3761 0.7705 0.1295 0.164 Uiso 1 1 calc R U
C41 C 0.2013(13) 0.9589(6) 0.1793(3) 0.104(5) Uani 1 1 d . .
H41A H 0.1345 0.9898 0.1804 0.155 Uiso 1 1 calc R U
H41B H 0.2772 0.9730 0.1910 0.155 Uiso 1 1 calc R U
H41C H 0.1702 0.9216 0.1893 0.155 Uiso 1 1 calc R U
C42 C 0.3080(18) 1.0641(6) 0.1391(3) 0.114(5) Uani 1 1 d . .
H42 H 0.3207 1.0672 0.1632 0.137 Uiso 1 1 calc R U
C43 C 0.416(2) 1.1016(7) 0.1218(5) 0.175(8) Uani 1 1 d . .
H43A H 0.4189 1.0911 0.0987 0.263 Uiso 1 1 calc R U
H43B H 0.4990 1.0921 0.1318 0.263 Uiso 1 1 calc R U
H43C H 0.3988 1.1447 0.1242 0.263 Uiso 1 1 calc R U
C44 C 0.1765(19) 1.0888(6) 0.1310(4) 0.147(7) Uani 1 1 d . .
H44A H 0.1706 1.1308 0.1381 0.220 Uiso 1 1 calc R U
H44B H 0.1112 1.0648 0.1420 0.220 Uiso 1 1 calc R U
H44C H 0.1630 1.0867 0.1075 0.220 Uiso 1 1 calc R U
C45 C 0.0202(12) 0.9041(6) 0.1284(3) 0.064(3) Uani 1 1 d . .
C46 C -0.0967(11) 0.9134(6) 0.1062(3) 0.064(3) Uani 1 1 d . .
C47 C -0.1463(13) 0.9708(5) 0.0998(3) 0.072(3) Uani 1 1 d . .
H47 H -0.1083 1.0052 0.1094 0.086 Uiso 1 1 calc R U
C48 C -0.2550(13) 0.9777(6) 0.0786(3) 0.078(3) Uani 1 1 d . .
H48 H -0.2881 1.0164 0.0736 0.093 Uiso 1 1 calc R U
C49 C -0.3106(11) 0.9250(6) 0.0654(2) 0.069(3) Uani 1 1 d . .
C50 C -0.2620(14) 0.8684(6) 0.0726(3) 0.086(4) Uani 1 1 d . .
H50 H -0.3002 0.8336 0.0634 0.103 Uiso 1 1 calc R U
C51 C -0.1575(13) 0.8624(6) 0.0932(3) 0.076(3) Uani 1 1 d . .
H51 H -0.1269 0.8234 0.0985 0.092 Uiso 1 1 calc R U
C52 C 0.9343(13) 0.7417(5) 0.2119(3) 0.072(3) Uani 1 1 d . .
C53 C 0.8488(16) 0.7125(6) 0.2385(4) 0.101(4) Uani 1 1 d . .
H53 H 0.8241 0.7449 0.2541 0.121 Uiso 1 1 calc R U
C54 C 1.055(3) 0.7029(10) 0.2563(6) 0.188(10) Uani 1 1 d . .
H54A H 1.1248 0.6747 0.2617 0.225 Uiso 1 1 calc R U
H54B H 1.0530 0.7354 0.2728 0.225 Uiso 1 1 calc R U
C55 C 1.0739(15) 0.7286(6) 0.2231(5) 0.114(5) Uani 1 1 d . .
H55 H 1.1050 0.6946 0.2093 0.136 Uiso 1 1 calc R U
C56 C 1.1727(16) 0.7798(8) 0.2193(6) 0.167(9) Uani 1 1 d . .
H56 H 1.1476 0.8206 0.2166 0.201 Uiso 1 1 calc R U
C57 C 1.299(2) 0.7629(9) 0.2199(5) 0.190(9) Uani 1 1 d . .
H57A H 1.3211 0.7218 0.2227 0.228 Uiso 1 1 calc R U
H57B H 1.3638 0.7925 0.2177 0.228 Uiso 1 1 calc R U
C58 C 0.9147(16) 0.7149(5) 0.1768(3) 0.112(5) Uani 1 1 d . .
H58A H 0.8361 0.7312 0.1674 0.168 Uiso 1 1 calc R U
H58B H 0.9082 0.6709 0.1782 0.168 Uiso 1 1 calc R U
H58C H 0.9875 0.7258 0.1631 0.168 Uiso 1 1 calc R U
C59 C 0.728(2) 0.6795(8) 0.2288(5) 0.157(9) Uani 1 1 d . .
H59 H 0.7484 0.6503 0.2111 0.189 Uiso 1 1 calc R U
C60 C 0.680(3) 0.6423(9) 0.2603(6) 0.282(18) Uani 1 1 d . .
H60A H 0.6760 0.6695 0.2791 0.423 Uiso 1 1 calc R U
H60B H 0.7403 0.6096 0.2649 0.423 Uiso 1 1 calc R U
H60C H 0.5953 0.6255 0.2562 0.423 Uiso 1 1 calc R U
C61 C 0.638(2) 0.7227(12) 0.2168(7) 0.248(17) Uani 1 1 d . .
H61A H 0.6600 0.7641 0.2160 0.298 Uiso 1 1 calc R U
H61B H 0.5561 0.7099 0.2096 0.298 Uiso 1 1 calc R U
C62 C 0.9030(11) 0.8513(5) 0.2322(3) 0.062(3) Uani 1 1 d . .
C63 C 0.8689(10) 0.9134(5) 0.2193(2) 0.053(3) Uani 1 1 d . .
C64 C 0.7746(11) 0.9213(5) 0.1952(3) 0.066(3) Uani 1 1 d . .
H64 H 0.7331 0.8871 0.1863 0.079 Uiso 1 1 calc R U
C65 C 0.7412(12) 0.9794(6) 0.1843(3) 0.077(4) Uani 1 1 d . .
H65 H 0.6751 0.9847 0.1688 0.092 Uiso 1 1 calc R U
C66 C 0.8060(15) 1.0282(5) 0.1965(3) 0.085(4) Uani 1 1 d . .
C67 C 0.9005(13) 1.0221(5) 0.2203(3) 0.076(4) Uani 1 1 d . .
H67 H 0.9435 1.0566 0.2285 0.092 Uiso 1 1 calc R U
C68 C 0.9301(12) 0.9654(5) 0.2317(2) 0.069(3) Uani 1 1 d . .
H68 H 0.9928 0.9612 0.2482 0.083 Uiso 1 1 calc R U
C69 C 0.1914(11) 0.0907(4) 0.4256(2) 0.057(3) Uani 1 1 d . .
C70 C 0.0829(11) 0.1296(5) 0.4094(3) 0.062(3) Uani 1 1 d . .
H70 H 0.0720 0.1164 0.3863 0.074 Uiso 1 1 calc R U
C71 C 0.2672(15) 0.1905(5) 0.4145(4) 0.100(4) Uani 1 1 d . .
H71A H 0.2882 0.2081 0.4359 0.120 Uiso 1 1 calc R U
H71B H 0.3096 0.2148 0.3975 0.120 Uiso 1 1 calc R U
C72 C 0.3143(12) 0.1247(5) 0.4129(3) 0.071(3) Uani 1 1 d . .
H72 H 0.3865 0.1187 0.4285 0.086 Uiso 1 1 calc R U
C73 C 0.3572(13) 0.1066(5) 0.3780(3) 0.091(4) Uani 1 1 d . .
H73A H 0.3614 0.0621 0.3766 0.109 Uiso 1 1 calc R U
H73B H 0.2918 0.1204 0.3623 0.109 Uiso 1 1 calc R U
C74 C 0.4884(16) 0.1328(7) 0.3678(5) 0.170(8) Uani 1 1 d . .
H74A H 0.4821 0.1768 0.3662 0.255 Uiso 1 1 calc R U
H74B H 0.5134 0.1162 0.3467 0.255 Uiso 1 1 calc R U
H74C H 0.5526 0.1221 0.3841 0.255 Uiso 1 1 calc R U
C75 C 0.1863(13) 0.0932(5) 0.4629(2) 0.089(4) Uani 1 1 d . .
H75A H 0.1075 0.0741 0.4705 0.133 Uiso 1 1 calc R U
H75B H 0.1881 0.1353 0.4701 0.133 Uiso 1 1 calc R U
H75C H 0.2601 0.0718 0.4719 0.133 Uiso 1 1 calc R U
C76 C -0.0491(13) 0.1313(5) 0.4259(3) 0.081(4) Uani 1 1 d . .
H76 H -0.0370 0.1452 0.4488 0.097 Uiso 1 1 calc R U
C77 C -0.1389(14) 0.1780(6) 0.4081(4) 0.115(5) Uani 1 1 d . .
H77A H -0.0983 0.2178 0.4080 0.173 Uiso 1 1 calc R U
H77B H -0.2208 0.1804 0.4195 0.173 Uiso 1 1 calc R U
H77C H -0.1533 0.1648 0.3857 0.173 Uiso 1 1 calc R U
C78 C -0.1137(13) 0.0683(6) 0.4268(3) 0.108(4) Uani 1 1 d . .
H78A H -0.1080 0.0496 0.4053 0.162 Uiso 1 1 calc R U
H78B H -0.2037 0.0728 0.4329 0.162 Uiso 1 1 calc R U
H78C H -0.0703 0.0428 0.4428 0.162 Uiso 1 1 calc R U
C79 C 0.2732(15) -0.0156(5) 0.4213(3) 0.061(3) Uani 1 1 d . .
C80 C 0.2454(15) -0.0797(5) 0.4095(2) 0.065(3) Uani 1 1 d . .
C81 C 0.1229(14) -0.1057(6) 0.4124(3) 0.076(3) Uani 1 1 d . .
H81 H 0.0544 -0.0818 0.4203 0.091 Uiso 1 1 calc R U
C82 C 0.0997(16) -0.1658(6) 0.4038(3) 0.096(4) Uani 1 1 d . .
H82 H 0.0171 -0.1828 0.4062 0.115 Uiso 1 1 calc R U
C83 C 0.1993(19) -0.1994(5) 0.3919(3) 0.090(4) Uani 1 1 d . .
C84 C 0.3221(18) -0.1751(7) 0.3881(3) 0.105(5) Uani 1 1 d . .
H84 H 0.3895 -0.1985 0.3793 0.126 Uiso 1 1 calc R U
C85 C 0.3423(14) -0.1149(5) 0.3977(3) 0.082(4) Uani 1 1 d . .
H85 H 0.4255 -0.0983 0.3960 0.098 Uiso 1 1 calc R U

loop_
_atom_site_aniso_label
_atom_site_aniso_U_11
_atom_site_aniso_U_22
_atom_site_aniso_U_33
_atom_site_aniso_U_23
_atom_site_aniso_U_13
_atom_site_aniso_U_12
Br1 0.218(2) 0.0726(9) 0.1037(10) 0.0008(8) -0.0073(12) 0.0318(11)
Br2 0.0729(9) 0.262(2) 0.0804(9) -0.0131(11) 0.0074(8) -0.0178(12)
Br3 0.1015(12) 0.1383(13) 0.1275(12) 0.0273(10) -0.0483(10) -0.0111(11)
Br4 0.250(3) 0.0685(8) 0.1598(15) 0.0266(9) -0.0860(16) 0.0048(12)
Br5 0.256(3) 0.0735(10) 0.213(2) -0.0514(11) 0.0520(19) -0.0316(13)
N1 0.132(9) 0.067(6) 0.045(5) -0.013(5) 0.008(6) -0.016(6)
N2 0.061(7) 0.061(5) 0.062(5) -0.012(4) 0.005(5) -0.006(5)
N3 0.063(7) 0.081(6) 0.055(5) 0.002(5) -0.007(5) 0.004(6)
N4 0.099(8) 0.054(6) 0.057(6) -0.007(5) -0.008(5) 0.013(5)
N5 0.069(7) 0.051(5) 0.051(5) -0.006(4) -0.018(5) 0.003(5)
O1 0.33(2) 0.053(6) 0.100(8) 0.000(5) 0.071(10) 0.009(9)
O2 0.112(7) 0.077(5) 0.050(5) -0.002(4) 0.007(5) -0.003(4)
O3 0.061(6) 0.084(6) 0.098(6) -0.018(4) 0.016(4) -0.007(5)
O4 0.073(6) 0.083(5) 0.070(5) -0.027(4) -0.011(4) -0.010(5)
O5 0.091(9) 0.114(8) 0.140(8) 0.003(6) -0.033(7) -0.024(7)
O6 0.089(7) 0.098(5) 0.056(4) 0.023(4) -0.002(4) -0.006(5)
O7 0.267(19) 0.118(10) 0.175(12) 0.068(9) 0.005(13) -0.016(11)
O8 0.089(6) 0.064(5) 0.047(4) 0.002(4) -0.006(4) 0.008(4)
O9 0.072(6) 0.063(5) 0.114(7) -0.007(4) -0.019(5) 0.013(5)
O10 0.084(6) 0.065(5) 0.076(5) 0.006(4) -0.028(5) 0.005(5)
C1 0.158(15) 0.056(7) 0.051(7) -0.006(6) 0.003(8) -0.014(9)
C2 0.193(18) 0.062(9) 0.058(8) -0.006(6) -0.005(10) -0.009(11)
C3 0.34(4) 0.082(12) 0.20(2) 0.041(12) 0.15(2) 0.081(17)
C4 0.19(2) 0.076(9) 0.079(10) -0.014(8) 0.031(11) 0.035(12)
C5 0.173(18) 0.110(12) 0.101(11) 0.008(9) -0.027(12) 0.024(14)
C6 0.19(2) 0.21(2) 0.197(18) 0.002(15) -0.043(17) 0.111(19)
C7 0.227(19) 0.103(10) 0.061(8) -0.018(7) 0.006(10) -0.067(12)
C8 0.20(2) 0.096(12) 0.076(10) -0.019(9) 0.018(11) -0.072(14)
C9 0.34(3) 0.098(10) 0.079(10) -0.007(9) 0.056(13) -0.080(14)
C10 0.124(14) 0.148(15) 0.142(13) 0.018(12) 0.023(11) -0.049(12)
C11 0.099(10) 0.063(8) 0.050(8) -0.002(7) 0.001(7) 0.007(7)
C12 0.065(8) 0.070(8) 0.049(6) 0.001(6) -0.001(6) -0.003(7)
C13 0.102(10) 0.066(8) 0.074(8) 0.005(7) 0.003(8) -0.012(8)
C14 0.113(12) 0.076(9) 0.092(9) -0.003(8) 0.022(9) 0.015(9)
C15 0.104(11) 0.059(8) 0.065(8) 0.002(6) -0.013(8) 0.013(8)
C16 0.117(12) 0.066(9) 0.060(8) 0.014(7) -0.012(8) -0.004(8)
C17 0.086(10) 0.087(9) 0.056(7) 0.013(7) 0.004(6) -0.003(8)
C18 0.065(8) 0.061(7) 0.055(7) 0.002(5) -0.001(6) -0.002(7)
C19 0.054(8) 0.067(7) 0.063(7) -0.010(6) -0.006(6) -0.002(7)
C20 0.077(11) 0.077(9) 0.089(9) -0.005(7) -0.001(7) 0.000(8)
C21 0.054(9) 0.084(8) 0.065(8) -0.009(6) 0.001(6) -0.008(7)
C22 0.077(9) 0.075(8) 0.079(9) 0.001(7) -0.001(7) 0.004(7)
C23 0.114(12) 0.102(10) 0.143(12) 0.038(9) 0.028(10) 0.020(10)
C24 0.093(9) 0.090(8) 0.048(7) -0.007(6) 0.011(6) 0.001(7)
C25 0.122(12) 0.064(8) 0.060(7) 0.004(6) 0.012(8) -0.007(9)
C26 0.135(14) 0.078(8) 0.087(9) 0.001(7) 0.028(9) 0.006(9)
C27 0.147(14) 0.081(8) 0.100(10) -0.008(7) 0.006(10) -0.039(9)
C28 0.062(9) 0.089(9) 0.053(7) 0.000(7) -0.001(7) -0.006(8)
C29 0.066(9) 0.068(8) 0.056(7) 0.014(7) -0.008(6) -0.008(8)
C30 0.070(10) 0.085(9) 0.108(11) 0.005(8) -0.003(9) -0.001(9)
C31 0.064(11) 0.103(11) 0.117(12) 0.016(9) 0.005(9) -0.016(9)
C32 0.059(9) 0.150(13) 0.061(8) 0.004(10) 0.002(6) -0.003(11)
C33 0.086(12) 0.104(11) 0.091(10) -0.014(8) -0.003(9) 0.007(10)
C34 0.055(9) 0.092(10) 0.078(8) -0.001(7) 0.000(7) -0.010(8)
C35 0.061(8) 0.092(9) 0.047(7) -0.006(6) -0.011(6) 0.000(8)
C36 0.100(12) 0.089(9) 0.060(8) -0.004(7) -0.010(8) -0.008(9)
C37 0.090(13) 0.127(13) 0.091(9) -0.025(9) -0.014(8) 0.004(11)
C38 0.050(9) 0.098(9) 0.059(7) -0.002(7) -0.012(6) 0.009(8)
C39 0.066(9) 0.097(9) 0.072(8) -0.009(7) 0.005(6) 0.007(8)
C40 0.080(10) 0.107(10) 0.141(12) -0.021(9) -0.010(9) 0.021(9)
C41 0.099(11) 0.157(12) 0.055(8) -0.031(8) -0.019(7) 0.024(9)
C42 0.143(15) 0.089(10) 0.112(11) -0.006(9) -0.055(10) -0.020(12)
C43 0.18(2) 0.103(12) 0.24(2) 0.029(13) -0.064(17) -0.052(13)
C44 0.21(2) 0.090(10) 0.144(14) -0.035(9) -0.071(14) 0.019(12)
C45 0.057(9) 0.089(9) 0.047(7) 0.001(6) 0.006(7) -0.001(8)
C46 0.052(8) 0.085(9) 0.054(7) 0.008(7) 0.002(6) -0.005(7)
C47 0.080(10) 0.065(8) 0.070(8) 0.004(6) 0.000(8) -0.004(7)
C48 0.069(10) 0.091(10) 0.073(8) 0.011(7) -0.001(8) 0.012(8)
C49 0.062(8) 0.080(8) 0.064(7) 0.011(7) -0.017(6) -0.010(8)
C50 0.089(11) 0.079(9) 0.090(9) 0.013(7) -0.017(9) -0.014(8)
C51 0.070(10) 0.091(9) 0.069(8) 0.026(7) -0.005(7) -0.008(8)
C52 0.076(10) 0.060(7) 0.081(8) -0.007(6) 0.006(7) 0.004(7)
C53 0.137(14) 0.062(8) 0.102(11) 0.001(8) 0.007(10) -0.015(10)
C54 0.26(3) 0.15(2) 0.158(19) 0.062(16) -0.05(2) 0.067(19)
C55 0.070(12) 0.081(10) 0.189(17) -0.014(11) -0.007(11) 0.026(9)
C56 0.040(10) 0.116(13) 0.35(3) -0.040(14) -0.032(13) 0.005(10)
C57 0.119(18) 0.154(16) 0.30(3) -0.071(16) 0.032(17) -0.021(14)
C58 0.179(16) 0.077(8) 0.080(9) -0.032(7) 0.006(9) -0.006(9)
C59 0.160(19) 0.115(13) 0.197(19) -0.080(14) 0.098(16) -0.075(15)
C60 0.35(4) 0.169(18) 0.33(3) -0.13(2) 0.23(3) -0.15(2)
C61 0.097(17) 0.23(3) 0.42(4) -0.16(3) -0.07(2) 0.029(18)
C62 0.065(8) 0.062(8) 0.059(8) -0.004(7) -0.003(6) 0.009(6)
C63 0.058(7) 0.066(8) 0.036(6) 0.000(5) 0.004(5) 0.009(6)
C64 0.070(8) 0.061(7) 0.066(7) 0.001(6) -0.007(6) -0.001(7)
C65 0.076(10) 0.077(9) 0.077(8) -0.001(7) -0.027(7) -0.013(8)
C66 0.115(12) 0.062(8) 0.078(9) 0.015(7) -0.022(9) 0.000(8)
C67 0.103(12) 0.055(8) 0.071(8) -0.011(6) -0.005(8) -0.005(7)
C68 0.100(10) 0.048(7) 0.061(7) -0.004(6) -0.017(7) -0.004(7)
C69 0.072(8) 0.045(6) 0.054(7) -0.013(5) -0.022(6) 0.005(6)
C70 0.062(9) 0.054(7) 0.069(7) -0.009(6) -0.010(6) 0.002(6)
C71 0.104(13) 0.049(8) 0.147(12) -0.015(7) -0.004(10) 0.005(8)
C72 0.069(9) 0.064(8) 0.081(9) -0.014(6) -0.014(7) -0.009(7)
C73 0.088(11) 0.060(7) 0.125(11) 0.006(8) 0.008(9) -0.006(8)
C74 0.103(15) 0.121(12) 0.28(2) 0.018(13) 0.065(15) -0.038(12)
C75 0.112(11) 0.089(8) 0.065(8) -0.018(6) -0.027(7) 0.012(8)
C76 0.087(10) 0.075(8) 0.080(8) -0.012(6) 0.005(8) 0.008(8)
C77 0.096(11) 0.107(10) 0.142(13) -0.001(10) -0.015(10) 0.029(10)
C78 0.094(10) 0.093(10) 0.138(12) -0.017(9) 0.032(9) 0.004(9)
C79 0.080(10) 0.055(8) 0.048(7) 0.009(6) 0.004(7) 0.008(8)
C80 0.099(11) 0.053(7) 0.045(6) 0.001(5) 0.002(6) 0.003(8)
C81 0.080(11) 0.076(9) 0.073(8) -0.008(7) 0.008(7) -0.011(8)
C82 0.113(13) 0.071(9) 0.104(10) -0.010(8) 0.004(9) -0.018(9)
C83 0.138(14) 0.049(7) 0.083(9) -0.010(6) 0.035(10) -0.007(10)
C84 0.128(15) 0.081(11) 0.106(11) 0.003(8) 0.045(10) 0.024(11)
C85 0.105(11) 0.044(7) 0.097(9) 0.003(7) 0.024(8) 0.004(8)

loop_
_atom_type_symbol
_atom_type_description
_atom_type_scat_dispersion_real
_atom_type_scat_dispersion_imag
_atom_type_scat_source
C C 0.0033 0.0016 'International Tables Vol C Tables 4.2.6.8 and 6.1.1.4'
H H 0.0000 0.0000 'International Tables Vol C Tables 4.2.6.8 and 6.1.1.4'
N N 0.0061 0.0033 'International Tables Vol C Tables 4.2.6.8 and 6.1.1.4'
O O 0.0106 0.0060 'International Tables Vol C Tables 4.2.6.8 and 6.1.1.4'
Br Br -0.2901 2.4595 'International Tables Vol C Tables 4.2.6.8 and 6.1.1.4'

loop_
_geom_angle_atom_site_label_1
_geom_angle_atom_site_label_2
_geom_angle_atom_site_label_3
_geom_angle
C11 N1 C1 126.2(9)
C11 N1 H1 116.9
C1 N1 H1 116.9
C28 N2 C18 123.4(9)
C28 N2 H2A 118.3
C18 N2 H2A 118.3
C45 N3 C35 125.2(9)
C45 N3 H3D 117.4
C35 N3 H3D 117.4
C62 N4 C52 129.4(9)
C62 N4 H4A 115.3
C52 N4 H4A 115.3
C79 N5 C69 124.1(9)
C79 N5 H5D 117.9
C69 N5 H5D 117.9
C3 O1 C2 106.7(14)
C19 O3 C20 110.8(9)
C37 O5 C36 109.6(11)
C53 O7 C54 103.7(13)
C71 O9 C70 110.6(8)
N1 C1 C2 108.5(10)
N1 C1 C7 109.7(11)
C2 C1 C7 111.5(11)
N1 C1 C4 112.7(11)
C2 C1 C4 103.5(12)
C7 C1 C4 110.8(12)
O1 C2 C1 103.7(12)
O1 C2 C8 109.8(15)
C1 C2 C8 120.9(13)
O1 C2 H2 107.3
C1 C2 H2 107.3
C8 C2 H2 107.3
O1 C3 C4 110.3(18)
O1 C3 H3A 109.6
C4 C3 H3A 109.6
O1 C3 H3B 109.6
C4 C3 H3B 109.6
H3A C3 H3B 108.1
C5 C4 C1 118.1(12)
C5 C4 C3 112.5(17)
C1 C4 C3 99.5(15)
C5 C4 H4 108.7
C1 C4 H4 108.7
C3 C4 H4 108.7
C4 C5 C6 115.4(16)
C4 C5 H5A 108.4
C6 C5 H5A 108.4
C4 C5 H5B 108.4
C6 C5 H5B 108.4
H5A C5 H5B 107.5
C5 C6 H6A 109.5
C5 C6 H6B 109.5
H6A C6 H6B 109.5
C5 C6 H6C 109.5
H6A C6 H6C 109.5
H6B C6 H6C 109.5
C1 C7 H7A 109.5
C1 C7 H7B 109.5
H7A C7 H7B 109.5
C1 C7 H7C 109.5
H7A C7 H7C 109.5
H7B C7 H7C 109.5
C10 C8 C9 114.7(14)
C10 C8 C2 110.8(13)
C9 C8 C2 106.8(17)
C10 C8 H8 108.1
C9 C8 H8 108.1
C2 C8 H8 108.1
C8 C9 H9A 109.5
C8 C9 H9B 109.5
H9A C9 H9B 109.5
C8 C9 H9C 109.5
H9A C9 H9C 109.5
H9B C9 H9C 109.5
C8 C10 H10A 109.5
C8 C10 H10B 109.5
H10A C10 H10B 109.5
C8 C10 H10C 109.5
H10A C10 H10C 109.5
H10B C10 H10C 109.5
O2 C11 N1 123.5(10)
O2 C11 C12 120.9(11)
N1 C11 C12 115.5(10)
C13 C12 C17 117.3(10)
C13 C12 C11 124.7(11)
C17 C12 C11 118.0(11)
C12 C13 C14 120.4(11)
C12 C13 H13 119.8
C14 C13 H13 119.8
C15 C14 C13 120.8(12)
C15 C14 H14 119.6
C13 C14 H14 119.6
C16 C15 C14 119.8(11)
C16 C15 Br1 120.4(11)
C14 C15 Br1 119.8(11)
C15 C16 C17 120.7(12)
C15 C16 H16 119.6
C17 C16 H16 119.6
C16 C17 C12 120.9(12)
C16 C17 H17 119.5
C12 C17 H17 119.5
N2 C18 C24 110.6(9)
N2 C18 C21 112.9(8)
C24 C18 C21 109.1(8)
N2 C18 C19 111.1(9)
C24 C18 C19 111.1(9)
C21 C18 C19 101.9(8)
O3 C19 C25 107.6(9)
O3 C19 C18 103.0(8)
C25 C19 C18 120.4(9)
O3 C19 H19 108.4
C25 C19 H19 108.4
C18 C19 H19 108.4
O3 C20 C21 107.8(10)
O3 C20 H20A 110.1
C21 C20 H20A 110.1
O3 C20 H20B 110.1
C21 C20 H20B 110.1
H20A C20 H20B 108.5
C20 C21 C22 112.9(10)
C20 C21 C18 101.2(9)
C22 C21 C18 113.6(9)
C20 C21 H21 109.6
C22 C21 H21 109.6
C18 C21 H21 109.6
C21 C22 C23 114.6(10)
C21 C22 H22A 108.6
C23 C22 H22A 108.6
C21 C22 H22B 108.6
C23 C22 H22B 108.6
H22A C22 H22B 107.6
C22 C23 H23A 109.5
C22 C23 H23B 109.5
H23A C23 H23B 109.5
C22 C23 H23C 109.5
H23A C23 H23C 109.5
H23B C23 H23C 109.5
C18 C24 H24A 109.5
C18 C24 H24B 109.5
H24A C24 H24B 109.5
C18 C24 H24C 109.5
H24A C24 H24C 109.5
H24B C24 H24C 109.5
C19 C25 C27 110.4(10)
C19 C25 C26 112.6(10)
C27 C25 C26 109.7(10)
C19 C25 H25 108.0
C27 C25 H25 108.0
C26 C25 H25 108.0
C25 C26 H26A 109.5
C25 C26 H26B 109.5
H26A C26 H26B 109.5
C25 C26 H26C 109.5
H26A C26 H26C 109.5
H26B C26 H26C 109.5
C25 C27 H27A 109.5
C25 C27 H27B 109.5
H27A C27 H27B 109.5
C25 C27 H27C 109.5
H27A C27 H27C 109.5
H27B C27 H27C 109.5
O4 C28 N2 123.3(11)
O4 C28 C29 122.0(12)
N2 C28 C29 114.6(11)
C34 C29 C30 118.4(12)
C34 C29 C28 122.6(12)
C30 C29 C28 118.9(12)
C29 C30 C31 120.4(13)
C29 C30 H30 119.8
C31 C30 H30 119.8
C32 C31 C30 120.5(13)
C32 C31 H31 119.7
C30 C31 H31 119.7
C31 C32 C33 120.0(12)
C31 C32 Br2 119.4(14)
C33 C32 Br2 120.5(14)
C32 C33 C34 119.7(13)
C32 C33 H33 120.1
C34 C33 H33 120.1
C29 C34 C33 120.8(12)
C29 C34 H34 119.6
C33 C34 H34 119.6
N3 C35 C41 109.4(10)
N3 C35 C36 109.1(10)
C41 C35 C36 112.7(10)
N3 C35 C38 113.1(9)
C41 C35 C38 110.5(9)
C36 C35 C38 102.0(9)
O5 C36 C35 103.8(10)
O5 C36 C42 107.3(11)
C35 C36 C42 120.0(12)
O5 C36 H36 108.4
C35 C36 H36 108.4
C42 C36 H36 108.4
O5 C37 C38 109.3(12)
O5 C37 H37A 109.8
C38 C37 H37A 109.8
O5 C37 H37B 109.8
C38 C37 H37B 109.8
H37A C37 H37B 108.3
C37 C38 C39 111.2(10)
C37 C38 C35 102.3(10)
C39 C38 C35 117.3(9)
C37 C38 H38 108.6
C39 C38 H38 108.6
C35 C38 H38 108.6
C38 C39 C40 112.7(10)
C38 C39 H39A 109.0
C40 C39 H39A 109.0
C38 C39 H39B 109.0
C40 C39 H39B 109.0
H39A C39 H39B 107.8
C39 C40 H40A 109.5
C39 C40 H40B 109.5
H40A C40 H40B 109.5
C39 C40 H40C 109.5
H40A C40 H40C 109.5
H40B C40 H40C 109.5
C35 C41 H41A 109.5
C35 C41 H41B 109.5
H41A C41 H41B 109.5
C35 C41 H41C 109.5
H41A C41 H41C 109.5
H41B C41 H41C 109.5
C44 C42 C43 111.3(13)
C44 C42 C36 112.9(12)
C43 C42 C36 107.5(14)
C44 C42 H42 108.4
C43 C42 H42 108.4
C36 C42 H42 108.4
C42 C43 H43A 109.5
C42 C43 H43B 109.5
H43A C43 H43B 109.5
C42 C43 H43C 109.5
H43A C43 H43C 109.5
H43B C43 H43C 109.5
C42 C44 H44A 109.5
C42 C44 H44B 109.5
H44A C44 H44B 109.5
C42 C44 H44C 109.5
H44A C44 H44C 109.5
H44B C44 H44C 109.5
O6 C45 N3 124.7(11)
O6 C45 C46 120.5(12)
N3 C45 C46 114.8(10)
C47 C46 C51 119.6(11)
C47 C46 C45 121.8(12)
C51 C46 C45 118.5(12)
C46 C47 C48 120.2(11)
C46 C47 H47 119.9
C48 C47 H47 119.9
C49 C48 C47 117.9(11)
C49 C48 H48 121.0
C47 C48 H48 121.0
C50 C49 C48 121.1(10)
C50 C49 Br3 121.2(10)
C48 C49 Br3 117.7(10)
C49 C50 C51 120.4(12)
C49 C50 H50 119.8
C51 C50 H50 119.8
C50 C51 C46 120.7(12)
C50 C51 H51 119.6
C46 C51 H51 119.6
N4 C52 C53 111.8(10)
N4 C52 C55 111.9(10)
C53 C52 C55 104.7(11)
N4 C52 C58 105.4(9)
C53 C52 C58 114.3(11)
C55 C52 C58 108.9(11)
O7 C53 C59 109.1(15)
O7 C53 C52 104.8(13)
C59 C53 C52 119.9(14)
O7 C53 H53 107.5
C59 C53 H53 107.5
C52 C53 H53 107.5
O7 C54 C55 106.3(18)
O7 C54 H54A 110.5
C55 C54 H54A 110.5
O7 C54 H54B 110.5
C55 C54 H54B 110.5
H54A C54 H54B 108.7
C54 C55 C56 117.7(19)
C54 C55 C52 102.5(15)
C56 C55 C52 117.4(13)
C54 C55 H55 106.1
C56 C55 H55 106.1
C52 C55 H55 106.1
C57 C56 C55 116.3(16)
C57 C56 H56 121.9
C55 C56 H56 121.9
C56 C57 H57A 120.0
C56 C57 H57B 120.0
H57A C57 H57B 120.0
C52 C58 H58A 109.5
C52 C58 H58B 109.5
H58A C58 H58B 109.5
C52 C58 H58C 109.5
H58A C58 H58C 109.5
H58B C58 H58C 109.5
C61 C59 C53 108.4(16)
C61 C59 C60 115(2)
C53 C59 C60 107.0(19)
C61 C59 H59 108.9
C53 C59 H59 108.9
C60 C59 H59 108.9
C59 C60 H60A 109.5
C59 C60 H60B 109.5
H60A C60 H60B 109.5
C59 C60 H60C 109.5
H60A C60 H60C 109.5
H60B C60 H60C 109.5
C59 C61 H61A 120.0
C59 C61 H61B 120.0
H61A C61 H61B 120.0
O8 C62 N4 125.3(10)
O8 C62 C63 121.1(10)
N4 C62 C63 113.7(10)
C64 C63 C68 117.9(9)
C64 C63 C62 121.6(10)
C68 C63 C62 120.4(10)
C65 C64 C63 120.8(10)
C65 C64 H64 119.6
C63 C64 H64 119.6
C66 C65 C64 118.8(11)
C66 C65 H65 120.6
C64 C65 H65 120.6
C65 C66 C67 122.0(10)
C65 C66 Br4 118.1(11)
C67 C66 Br4 119.9(10)
C68 C67 C66 119.0(11)
C68 C67 H67 120.5
C66 C67 H67 120.5
C67 C68 C63 121.4(11)
C67 C68 H68 119.3
C63 C68 H68 119.3
N5 C69 C75 110.2(8)
N5 C69 C70 110.7(8)
C75 C69 C70 112.2(9)
N5 C69 C72 112.7(9)
C75 C69 C72 110.0(9)
C70 C69 C72 100.7(8)
O9 C70 C76 107.3(9)
O9 C70 C69 104.2(8)
C76 C70 C69 118.3(9)
O9 C70 H70 108.9
C76 C70 H70 108.9
C69 C70 H70 108.9
O9 C71 C72 108.6(10)
O9 C71 H71A 110.0
C72 C71 H71A 110.0
O9 C71 H71B 110.0
C72 C71 H71B 110.0
H71A C71 H71B 108.4
C71 C72 C73 112.1(10)
C71 C72 C69 100.2(10)
C73 C72 C69 114.6(9)
C71 C72 H72 109.9
C73 C72 H72 109.9
C69 C72 H72 109.9
C74 C73 C72 114.0(12)
C74 C73 H73A 108.8
C72 C73 H73A 108.8
C74 C73 H73B 108.8
C72 C73 H73B 108.8
H73A C73 H73B 107.6
C73 C74 H74A 109.5
C73 C74 H74B 109.5
H74A C74 H74B 109.5
C73 C74 H74C 109.5
H74A C74 H74C 109.5
H74B C74 H74C 109.5
C69 C75 H75A 109.5
C69 C75 H75B 109.5
H75A C75 H75B 109.5
C69 C75 H75C 109.5
H75A C75 H75C 109.5
H75B C75 H75C 109.5
C70 C76 C78 112.2(10)
C70 C76 C77 110.2(10)
C78 C76 C77 110.0(11)
C70 C76 H76 108.1
C78 C76 H76 108.1
C77 C76 H76 108.1
C76 C77 H77A 109.5
C76 C77 H77B 109.5
H77A C77 H77B 109.5
C76 C77 H77C 109.5
H77A C77 H77C 109.5
H77B C77 H77C 109.5
C76 C78 H78A 109.5
C76 C78 H78B 109.5
H78A C78 H78B 109.5
C76 C78 H78C 109.5
H78A C78 H78C 109.5
H78B C78 H78C 109.5
O10 C79 N5 124.6(10)
O10 C79 C80 118.7(12)
N5 C79 C80 116.7(12)
C85 C80 C81 118.0(11)
C85 C80 C79 120.1(13)
C81 C80 C79 121.7(12)
C82 C81 C80 121.7(13)
C82 C81 H81 119.2
C80 C81 H81 119.2
C83 C82 C81 118.4(13)
C83 C82 H82 120.8
C81 C82 H82 120.8
C82 C83 C84 121.9(12)
C82 C83 Br5 117.8(13)
C84 C83 Br5 120.3(12)
C83 C84 C85 118.0(12)
C83 C84 H84 121.0
C85 C84 H84 121.0
C80 C85 C84 121.9(13)
C80 C85 H85 119.0
C84 C85 H85 119.0

loop_
_geom_bond_atom_site_label_1
_geom_bond_atom_site_label_2
_geom_bond_distance
Br1 C15 1.884(11)
Br2 C32 1.892(13)
Br3 C49 1.880(10)
Br4 C66 1.893(11)
Br5 C83 1.898(12)
N1 C11 1.332(12)
N1 C1 1.464(13)
N1 H1 0.8600
N2 C28 1.351(14)
N2 C18 1.475(13)
N2 H2A 0.8600
N3 C45 1.323(13)
N3 C35 1.465(13)
N3 H3D 0.8600
N4 C62 1.341(12)
N4 C52 1.469(13)
N4 H4A 0.8600
N5 C79 1.326(13)
N5 C69 1.463(11)
N5 H5D 0.8600
O1 C3 1.36(2)
O1 C2 1.403(16)
O2 C11 1.213(12)
O3 C19 1.405(12)
O3 C20 1.430(12)
O4 C28 1.209(12)
O5 C37 1.406(14)
O5 C36 1.434(15)
O6 C45 1.226(11)
O7 C53 1.420(18)
O7 C54 1.43(2)
O8 C62 1.216(11)
O9 C71 1.386(14)
O9 C70 1.432(12)
O10 C79 1.222(13)
C1 C2 1.542(17)
C1 C7 1.553(17)
C1 C4 1.56(2)
C2 C8 1.55(2)
C2 H2 0.9800
C3 C4 1.57(2)
C3 H3A 0.9700
C3 H3B 0.9700
C4 C5 1.50(2)
C4 H4 0.9800
C5 C6 1.53(2)
C5 H5A 0.9700
C5 H5B 0.9700
C6 H6A 0.9600
C6 H6B 0.9600
C6 H6C 0.9600
C7 H7A 0.9600
C7 H7B 0.9600
C7 H7C 0.9600
C8 C10 1.49(2)
C8 C9 1.536(18)
C8 H8 0.9800
C9 H9A 0.9600
C9 H9B 0.9600
C9 H9C 0.9600
C10 H10A 0.9600
C10 H10B 0.9600
C10 H10C 0.9600
C11 C12 1.486(14)
C12 C13 1.368(14)
C12 C17 1.393(14)
C13 C14 1.387(15)
C13 H13 0.9300
C14 C15 1.359(16)
C14 H14 0.9300
C15 C16 1.329(16)
C16 C17 1.380(15)
C16 H16 0.9300
C17 H17 0.9300
C18 C24 1.533(13)
C18 C21 1.541(14)
C18 C19 1.543(13)
C19 C25 1.502(14)
C19 H19 0.9800
C20 C21 1.504(15)
C20 H20A 0.9700
C20 H20B 0.9700
C21 C22 1.520(14)
C21 H21 0.9800
C22 C23 1.526(15)
C22 H22A 0.9700
C22 H22B 0.9700
C23 H23A 0.9600
C23 H23B 0.9600
C23 H23C 0.9600
C24 H24A 0.9600
C24 H24B 0.9600
C24 H24C 0.9600
C25 C27 1.525(16)
C25 C26 1.542(17)
C25 H25 0.9800
C26 H26A 0.9600
C26 H26B 0.9600
C26 H26C 0.9600
C27 H27A 0.9600
C27 H27B 0.9600
C27 H27C 0.9600
C28 C29 1.459(15)
C29 C34 1.371(15)
C29 C30 1.374(16)
C30 C31 1.398(17)
C30 H30 0.9300
C31 C32 1.341(17)
C31 H31 0.9300
C32 C33 1.372(18)
C33 C34 1.391(16)
C33 H33 0.9300
C34 H34 0.9300
C35 C41 1.518(14)
C35 C36 1.526(15)
C35 C38 1.539(15)
C36 C42 1.547(17)
C36 H36 0.9800
C37 C38 1.485(16)
C37 H37A 0.9700
C37 H37B 0.9700
C38 C39 1.502(13)
C38 H38 0.9800
C39 C40 1.547(15)
C39 H39A 0.9700
C39 H39B 0.9700
C40 H40A 0.9600
C40 H40B 0.9600
C40 H40C 0.9600
C41 H41A 0.9600
C41 H41B 0.9600
C41 H41C 0.9600
C42 C44 1.49(2)
C42 C43 1.55(2)
C42 H42 0.9800
C43 H43A 0.9600
C43 H43B 0.9600
C43 H43C 0.9600
C44 H44A 0.9600
C44 H44B 0.9600
C44 H44C 0.9600
C45 C46 1.510(15)
C46 C47 1.372(14)
C46 C51 1.375(14)
C47 C48 1.414(16)
C47 H47 0.9300
C48 C49 1.386(14)
C48 H48 0.9300
C49 C50 1.358(14)
C50 C51 1.364(15)
C50 H50 0.9300
C51 H51 0.9300
C52 C53 1.524(17)
C52 C55 1.528(18)
C52 C58 1.544(14)
C53 C59 1.49(2)
C53 H53 0.9800
C54 C55 1.46(2)
C54 H54A 0.9700
C54 H54B 0.9700
C55 C56 1.51(2)
C55 H55 0.9800
C56 C57 1.35(2)
C56 H56 0.9300
C57 H57A 0.9300
C57 H57B 0.9300
C58 H58A 0.9600
C58 H58B 0.9600
C58 H58C 0.9600
C59 C61 1.40(3)
C59 C60 1.58(3)
C59 H59 0.9800
C60 H60A 0.9600
C60 H60B 0.9600
C60 H60C 0.9600
C61 H61A 0.9300
C61 H61B 0.9300
C62 C63 1.489(14)
C63 C64 1.382(13)
C63 C68 1.388(13)
C64 C65 1.380(14)
C64 H64 0.9300
C65 C66 1.346(15)
C65 H65 0.9300
C66 C67 1.372(16)
C67 C68 1.350(13)
C67 H67 0.9300
C68 H68 0.9300
C69 C75 1.507(13)
C69 C70 1.544(13)
C69 C72 1.548(15)
C70 C76 1.510(15)
C70 H70 0.9800
C71 C72 1.512(15)
C71 H71A 0.9700
C71 H71B 0.9700
C72 C73 1.529(15)
C72 H72 0.9800
C73 C74 1.518(17)
C73 H73A 0.9700
C73 H73B 0.9700
C74 H74A 0.9600
C74 H74B 0.9600
C74 H74C 0.9600
C75 H75A 0.9600
C75 H75B 0.9600
C75 H75C 0.9600
C76 C78 1.523(16)
C76 C77 1.548(16)
C76 H76 0.9800
C77 H77A 0.9600
C77 H77B 0.9600
C77 H77C 0.9600
C78 H78A 0.9600
C78 H78B 0.9600
C78 H78C 0.9600
C79 C80 1.501(15)
C80 C85 1.342(15)
C80 C81 1.383(15)
C81 C82 1.372(15)
C81 H81 0.9300
C82 C83 1.344(18)
C82 H82 0.9300
C83 C84 1.375(18)
C84 C85 1.381(16)
C84 H84 0.9300
C85 H85 0.9300

loop_
_geom_hbond_atom_site_label_D
_geom_hbond_atom_site_label_H
_geom_hbond_atom_site_label_A
_geom_hbond_distance_DH
_geom_hbond_distance_HA
_geom_hbond_distance_DA
_geom_hbond_angle_DHA
_geom_hbond_site_symmetry_A
N1 H1 O10 0.86 2.39 3.126(11) 143.5 3_656
N2 H2A O8 0.86 2.39 3.187(10) 154.5 .
N3 H3D O2 0.86 2.17 3.009(11) 164.3 4_466
N4 H4A O6 0.86 2.26 2.936(11) 135.7 1_655
N5 H5D O4 0.86 2.22 3.033(11) 158.0 1_445
C7 H7C O2 0.96 2.34 2.951(14) 121.2 .
C24 H24C O4 0.96 2.45 3.019(13) 117.7 .
C53 H53 O8 0.98 2.36 3.073(14) 128.5 .
C54 H54A Br4 0.97 3.00 3.801(18) 140.4 3_745
C65 H65 O5 0.93 2.58 3.473(16) 161.7 .
C75 H75A Br3 0.96 3.10 3.861(12) 137.0 2_465
C75 H75C O10 0.96 2.50 3.076(14) 118.8 .

loop_
_geom_torsion_atom_site_label_1
_geom_torsion_atom_site_label_2
_geom_torsion_atom_site_label_3
_geom_torsion_atom_site_label_4
_geom_torsion
C11 N1 C1 C2 -172.1(13)
C11 N1 C1 C7 -50.0(18)
C11 N1 C1 C4 73.9(15)
C3 O1 C2 C1 41.6(19)
C3 O1 C2 C8 172.1(15)
N1 C1 C2 O1 -155.0(13)
C7 C1 C2 O1 84.0(17)
C4 C1 C2 O1 -35.1(15)
N1 C1 C2 C8 81.5(15)
C7 C1 C2 C8 -39.5(17)
C4 C1 C2 C8 -158.6(13)
C2 O1 C3 C4 -32(2)
N1 C1 C4 C5 11.2(16)
C2 C1 C4 C5 -105.9(13)
C7 C1 C4 C5 134.5(12)
N1 C1 C4 C3 133.1(13)
C2 C1 C4 C3 16.1(15)
C7 C1 C4 C3 -103.5(14)
O1 C3 C4 C5 133.8(19)
O1 C3 C4 C1 8(2)
C1 C4 C5 C6 178.0(13)
C3 C4 C5 C6 63.0(19)
O1 C2 C8 C10 177.5(11)
C1 C2 C8 C10 -61.9(16)
O1 C2 C8 C9 51.9(14)
C1 C2 C8 C9 172.5(10)
C1 N1 C11 O2 -7(2)
C1 N1 C11 C12 171.4(12)
O2 C11 C12 C13 148.0(12)
N1 C11 C12 C13 -30.0(16)
O2 C11 C12 C17 -34.0(16)
N1 C11 C12 C17 147.9(11)
C17 C12 C13 C14 0.6(16)
C11 C12 C13 C14 178.5(11)
C12 C13 C14 C15 -0.4(19)
C13 C14 C15 C16 1.2(19)
C13 C14 C15 Br1 -178.6(9)
C14 C15 C16 C17 -2.2(18)
Br1 C15 C16 C17 177.6(8)
C15 C16 C17 C12 2.4(17)
C13 C12 C17 C16 -1.6(15)
C11 C12 C17 C16 -179.6(10)
C28 N2 C18 C24 -62.7(12)
C28 N2 C18 C21 59.8(12)
C28 N2 C18 C19 173.5(8)
C20 O3 C19 C25 153.7(9)
C20 O3 C19 C18 25.6(10)
N2 C18 C19 O3 -158.3(8)
C24 C18 C19 O3 78.1(10)
C21 C18 C19 O3 -37.9(10)
N2 C18 C19 C25 82.0(12)
C24 C18 C19 C25 -41.5(14)
C21 C18 C19 C25 -157.5(10)
C19 O3 C20 C21 -2.5(12)
O3 C20 C21 C22 100.2(11)
O3 C20 C21 C18 -21.6(11)
N2 C18 C21 C20 154.6(9)
C24 C18 C21 C20 -82.0(10)
C19 C18 C21 C20 35.5(10)
N2 C18 C21 C22 33.3(12)
C24 C18 C21 C22 156.7(9)
C19 C18 C21 C22 -85.8(11)
C20 C21 C22 C23 64.3(13)
C18 C21 C22 C23 178.8(11)
O3 C19 C25 C27 61.5(12)
C18 C19 C25 C27 178.8(10)
O3 C19 C25 C26 -175.5(9)
C18 C19 C25 C26 -58.2(14)
C18 N2 C28 O4 4.8(16)
C18 N2 C28 C29 -172.1(9)
O4 C28 C29 C34 142.3(11)
N2 C28 C29 C34 -40.8(15)
O4 C28 C29 C30 -40.7(16)
N2 C28 C29 C30 136.2(11)
C34 C29 C30 C31 -1.4(17)
C28 C29 C30 C31 -178.5(11)
C29 C30 C31 C32 1(2)
C30 C31 C32 C33 -1(2)
C30 C31 C32 Br2 -179.8(10)
C31 C32 C33 C34 2.8(19)
Br2 C32 C33 C34 -178.7(9)
C30 C29 C34 C33 3.0(17)
C28 C29 C34 C33 179.9(11)
C32 C33 C34 C29 -3.7(18)
C45 N3 C35 C41 -59.3(14)
C45 N3 C35 C36 177.1(9)
C45 N3 C35 C38 64.4(13)
C37 O5 C36 C35 24.9(12)
C37 O5 C36 C42 153.0(11)
N3 C35 C36 O5 -155.0(9)
C41 C35 C36 O5 83.3(12)
C38 C35 C36 O5 -35.1(10)
N3 C35 C36 C42 85.2(13)
C41 C35 C36 C42 -36.5(16)
C38 C35 C36 C42 -154.9(11)
C36 O5 C37 C38 -3.8(14)
O5 C37 C38 C39 107.4(11)
O5 C37 C38 C35 -18.6(12)
N3 C35 C38 C37 149.2(10)
C41 C35 C38 C37 -87.8(12)
C36 C35 C38 C37 32.2(10)
N3 C35 C38 C39 27.3(14)
C41 C35 C38 C39 150.3(11)
C36 C35 C38 C39 -89.7(11)
C37 C38 C39 C40 66.1(13)
C35 C38 C39 C40 -176.7(11)
O5 C36 C42 C44 -177.9(13)
C35 C36 C42 C44 -59.9(17)
O5 C36 C42 C43 59.0(14)
C35 C36 C42 C43 177.1(12)
C35 N3 C45 O6 -5.6(16)
C35 N3 C45 C46 175.7(9)
O6 C45 C46 C47 138.1(11)
N3 C45 C46 C47 -43.2(14)
O6 C45 C46 C51 -39.3(14)
N3 C45 C46 C51 139.4(10)
C51 C46 C47 C48 -3.4(16)
C45 C46 C47 C48 179.3(10)
C46 C47 C48 C49 1.7(16)
C47 C48 C49 C50 -0.2(17)
C47 C48 C49 Br3 -178.6(8)
C48 C49 C50 C51 0.5(18)
Br3 C49 C50 C51 178.8(9)
C49 C50 C51 C46 -2.3(18)
C47 C46 C51 C50 3.7(17)
C45 C46 C51 C50 -178.9(10)
C62 N4 C52 C53 49.3(16)
C62 N4 C52 C55 -67.9(16)
C62 N4 C52 C58 174.0(12)
C54 O7 C53 C59 166.6(16)
C54 O7 C53 C52 37.0(18)
N4 C52 C53 O7 -138.7(12)
C55 C52 C53 O7 -17.4(14)
C58 C52 C53 O7 101.7(13)
N4 C52 C53 C59 98.5(15)
C55 C52 C53 C59 -140.2(15)
C58 C52 C53 C59 -21.1(19)
C53 O7 C54 C55 -44(2)
O7 C54 C55 C56 162.0(15)
O7 C54 C55 C52 31.5(19)
N4 C52 C55 C54 112.9(14)
C53 C52 C55 C54 -8.4(15)
C58 C52 C55 C54 -131.1(14)
N4 C52 C55 C56 -17.7(19)
C53 C52 C55 C56 -139.0(15)
C58 C52 C55 C56 98.3(16)
C54 C55 C56 C57 75(2)
C52 C55 C56 C57 -161.4(18)
O7 C53 C59 C61 170.8(18)
C52 C53 C59 C61 -69(2)
O7 C53 C59 C60 46.6(18)
C52 C53 C59 C60 167.3(14)
C52 N4 C62 O8 1.7(19)
C52 N4 C62 C63 -177.1(11)
O8 C62 C63 C64 -137.6(11)
N4 C62 C63 C64 41.2(14)
O8 C62 C63 C68 41.2(15)
N4 C62 C63 C68 -140.0(10)
C68 C63 C64 C65 -0.9(15)
C62 C63 C64 C65 177.9(10)
C63 C64 C65 C66 2.8(18)
C64 C65 C66 C67 -3(2)
C64 C65 C66 Br4 177.7(9)
C65 C66 C67 C68 1(2)
Br4 C66 C67 C68 -179.7(9)
C66 C67 C68 C63 1.3(18)
C64 C63 C68 C67 -1.1(16)
C62 C63 C68 C67 -180.0(10)
C79 N5 C69 C75 -62.3(13)
C79 N5 C69 C70 172.9(9)
C79 N5 C69 C72 61.0(12)
C71 O9 C70 C76 143.9(10)
C71 O9 C70 C69 17.7(12)
N5 C69 C70 O9 -154.3(8)
C75 C69 C70 O9 82.1(11)
C72 C69 C70 O9 -34.9(9)
N5 C69 C70 C76 86.8(11)
C75 C69 C70 C76 -36.8(13)
C72 C69 C70 C76 -153.8(10)
C70 O9 C71 C72 7.8(14)
O9 C71 C72 C73 92.5(13)
O9 C71 C72 C69 -29.4(13)
N5 C69 C72 C71 155.8(9)
C75 C69 C72 C71 -80.8(11)
C70 C69 C72 C71 37.8(10)
N5 C69 C72 C73 35.6(12)
C75 C69 C72 C73 159.1(9)
C70 C69 C72 C73 -82.3(10)
C71 C72 C73 C74 75.4(15)
C69 C72 C73 C74 -171.3(11)
O9 C70 C76 C78 179.5(9)
C69 C70 C76 C78 -63.2(13)
O9 C70 C76 C77 56.6(12)
C69 C70 C76 C77 173.9(9)
C69 N5 C79 O10 -3.9(17)
C69 N5 C79 C80 175.7(9)
O10 C79 C80 C85 -39.2(15)
N5 C79 C80 C85 141.2(11)
O10 C79 C80 C81 136.6(12)
N5 C79 C80 C81 -43.1(14)
C85 C80 C81 C82 0.6(17)
C79 C80 C81 C82 -175.2(10)
C80 C81 C82 C83 -1.0(18)
C81 C82 C83 C84 0(2)
C81 C82 C83 Br5 -178.4(9)
C82 C83 C84 C85 2(2)
Br5 C83 C84 C85 179.8(9)
C81 C80 C85 C84 1.0(17)
C79 C80 C85 C84 176.9(10)
C83 C84 C85 C80 -2.1(19)
